data_2216461
loop_
_publ_author_name
'Du, Jun-Min'
'Zhang, Zhang-Jin'
'Lin, Hong-Mei'
'Li, Wei'
'Guo, Guo-Cong'

_publ_section_title
;
 Tris(1,2-ethanediamine-\k^2^<i>N</i>,<i>N</i>')cobalt(II) triiodide
 iodide
;
_journal_coeditor_code GK2101
_journal_issue 12
_journal_name_full 'Acta Crystallographica Section E'
_journal_page_first m3206
_journal_page_last m3206
_journal_paper_doi 10.1107/S1600536807059971
_journal_volume 63
_journal_year 2007
_chemical_formula_iupac '[Co (C2 H8 N2)3] (I3) I'
_chemical_formula_moiety 'C6 H24 Co N6 2+ , I3 - , I -'
_chemical_formula_sum 'C6 H24 Co I4 N6'
_chemical_formula_weight 746.84
_chemical_name_systematic
;
Tris(1,2-ethanediamine-\k^2^N,N')cobalt(II) triiodide iodide
;
_space_group_IT_number 122
_symmetry_cell_setting tetragonal
_symmetry_space_group_name_Hall 'I -4 2bw'
_symmetry_space_group_name_H-M 'I -4 2 d'
_atom_sites_solution_hydrogens geom
_atom_sites_solution_primary direct
_atom_sites_solution_secondary difmap
_audit_creation_method SHELXL97
_cell_angle_alpha 90.00
_cell_angle_beta 90.00
_cell_angle_gamma 90.00
_cell_formula_units_Z 8
_cell_length_a 14.7850(4)
_cell_length_b 14.7850(4)
_cell_length_c 17.7221(9)
_cell_measurement_reflns_used 5670
_cell_measurement_temperature 293(2)
_cell_measurement_theta_max 27.48
_cell_measurement_theta_min 3.01
_cell_volume 3874.0(2)
_computing_cell_refinement 'CrystalClear (Rigaku, 2002)'
_computing_data_collection 'CrystalClear (Rigaku, 2002)'
_computing_data_reduction 'CrystalClear (Rigaku, 2002)'
_computing_molecular_graphics 'SHELXTL (Siemens, 1994)'
_computing_publication_material 'SHELXTL (Siemens, 1994)'
_computing_structure_refinement 'SHELXTL (Siemens, 1994)'
_computing_structure_solution 'SHELXTL (Siemens, 1994)'
_diffrn_ambient_temperature 293(2)
_diffrn_measured_fraction_theta_full 0.986
_diffrn_measured_fraction_theta_max 0.986
_diffrn_measurement_device_type 'Rigaku Mercury CCD'
_diffrn_measurement_method \w
_diffrn_radiation_monochromator graphite
_diffrn_radiation_source 'rotating anode generator'
_diffrn_radiation_type MoK\a
_diffrn_radiation_wavelength 0.71073
_diffrn_reflns_av_R_equivalents 0.0324
_diffrn_reflns_av_sigmaI/netI 0.0178
_diffrn_reflns_limit_h_max 17
_diffrn_reflns_limit_h_min -16
_diffrn_reflns_limit_k_max 14
_diffrn_reflns_limit_k_min -17
_diffrn_reflns_limit_l_max 21
_diffrn_reflns_limit_l_min -19
_diffrn_reflns_number 12658
_diffrn_reflns_theta_full 25.35
_diffrn_reflns_theta_max 25.35
_diffrn_reflns_theta_min 3.29
_diffrn_standards_decay_% 0
_diffrn_standards_interval_count 0
_diffrn_standards_interval_time 0
_diffrn_standards_number 0
_exptl_absorpt_coefficient_mu 7.255
_exptl_absorpt_correction_T_max 0.2713
_exptl_absorpt_correction_T_min 0.2244
_exptl_absorpt_correction_type multi-scan
_exptl_absorpt_process_details '(CrystalClear; Rigaku, 2002)'
_exptl_crystal_colour red
_exptl_crystal_density_diffrn 2.561
_exptl_crystal_density_method 'not measured'
_exptl_crystal_description prism
_exptl_crystal_F_000 2728
_exptl_crystal_size_max 0.30
_exptl_crystal_size_mid 0.20
_exptl_crystal_size_min 0.20
_refine_diff_density_max 0.434
_refine_diff_density_min -1.018
_refine_ls_abs_structure_details 'Flack (1983), with 772 Friedel pairs'
_refine_ls_abs_structure_Flack 0.0(5)
_refine_ls_extinction_method none
_refine_ls_goodness_of_fit_ref 0.975
_refine_ls_hydrogen_treatment constr
_refine_ls_matrix_type full
_refine_ls_number_parameters 80
_refine_ls_number_reflns 1771
_refine_ls_number_restraints 0
_refine_ls_restrained_S_all 0.975
_refine_ls_R_factor_all 0.0172
_refine_ls_R_factor_gt 0.0172
_refine_ls_shift/su_max 0.001
_refine_ls_shift/su_mean 0.000
_refine_ls_structure_factor_coef Fsqd
_refine_ls_weighting_details 'calc w = 1/[\s^2^(Fo^2^)+(0.0313P)^2^+5.16P] where P=(Fo^2^+2Fc^2^)/3'
_refine_ls_weighting_scheme calc
_refine_ls_wR_factor_gt 0.0442
_refine_ls_wR_factor_ref 0.0443
_reflns_number_gt 1766
_reflns_number_total 1771
_reflns_threshold_expression I>2\s(I)
_cod_data_source_file gk2101.cif
_cod_data_source_block I
_cod_database_code 2216461
_cod_database_fobs_code 2216461

loop_
_symmetry_equiv_pos_as_xyz
'x, y, z'
'-x, -y, z'
'y, -x, -z'
'-y, x, -z'
'-x+1/2, y, -z+3/4'
'x+1/2, -y, -z+3/4'
'-y+1/2, -x, z+3/4'
'y+1/2, x, z+3/4'
'x+1/2, y+1/2, z+1/2'
'-x+1/2, -y+1/2, z+1/2'
'y+1/2, -x+1/2, -z+1/2'
'-y+1/2, x+1/2, -z+1/2'
'-x+1, y+1/2, -z+5/4'
'x+1, -y+1/2, -z+5/4'
'-y+1, -x+1/2, z+5/4'
'y+1, x+1/2, z+5/4'

loop_
_atom_site_type_symbol
_atom_site_label
_atom_site_fract_x
_atom_site_fract_y
_atom_site_fract_z
_atom_site_U_iso_or_equiv
_atom_site_adp_type
_atom_site_calc_flag
_atom_site_refinement_flags
_atom_site_occupancy
I I1 1.101498(17) 0.7500 0.1250 0.01992(6) Uani d S 1
I I2 0.329735(14) 0.898314(14) 0.128322(12) 0.02335(5) Uani d . 1
I I3 0.5000 1.0000 0.12773(2) 0.02203(7) Uani d S 1
Co Co1 0.77236(4) 0.7500 0.1250 0.01965(13) Uani d S 1
N N11 0.7898(2) 0.61932(19) 0.05720(15) 0.0196(7) Uani d . 1
H H11E 0.7419 0.5828 0.0644 0.024 Uiso calc R 1
H H11F 0.7938 0.6320 0.0076 0.024 Uiso calc R 1
N N12 0.87417(19) 0.8274(2) 0.05429(15) 0.0173(6) Uani d . 1
H H12E 0.9293 0.8021 0.0587 0.021 Uiso calc R 1
H H12F 0.8579 0.8261 0.0054 0.021 Uiso calc R 1
N N13 0.6522(2) 0.8038(2) 0.05786(15) 0.0177(7) Uani d . 1
H H13E 0.6458 0.8636 0.0659 0.021 Uiso calc R 1
H H13F 0.6613 0.7948 0.0082 0.021 Uiso calc R 1
C C11 0.8727(3) 0.5747(2) 0.0830(2) 0.0238(9) Uani d . 1
H H11A 0.9251 0.6053 0.0620 0.029 Uiso calc R 1
H H11B 0.8735 0.5124 0.0657 0.029 Uiso calc R 1
C C12 0.8767(3) 0.9226(2) 0.0817(2) 0.0244(9) Uani d . 1
H H12A 0.8258 0.9558 0.0610 0.029 Uiso calc R 1
H H12B 0.9319 0.9515 0.0645 0.029 Uiso calc R 1
C C13 0.5697(2) 0.7554(3) 0.08248(15) 0.0176(7) Uani d . 1
H H13A 0.5675 0.6964 0.0587 0.021 Uiso calc R 1
H H13B 0.5166 0.7891 0.0670 0.021 Uiso calc R 1

loop_
_atom_site_aniso_label
_atom_site_aniso_U_11
_atom_site_aniso_U_22
_atom_site_aniso_U_33
_atom_site_aniso_U_12
_atom_site_aniso_U_13
_atom_site_aniso_U_23
I1 0.01401(12) 0.03132(15) 0.01442(12) 0.000 0.000 0.00234(13)
I2 0.02650(11) 0.02545(11) 0.01809(9) 0.00195(8) 0.00569(11) -0.00330(10)
I3 0.03353(15) 0.01645(14) 0.01612(13) 0.00729(11) 0.000 0.000
Co1 0.0191(3) 0.0207(3) 0.0192(3) 0.000 0.000 0.0004(3)
N11 0.0280(15) 0.0192(15) 0.0118(13) -0.0022(12) 0.0005(11) 0.0009(11)
N12 0.0169(14) 0.0197(14) 0.0153(12) -0.0011(12) 0.0015(11) -0.0015(11)
N13 0.0216(15) 0.0195(16) 0.0119(12) -0.0010(12) -0.0003(11) 0.0021(10)
C11 0.029(2) 0.0205(18) 0.0216(18) 0.0043(16) 0.0055(15) -0.0063(13)
C12 0.023(2) 0.0227(19) 0.0275(19) -0.0115(16) 0.0013(15) 0.0020(14)
C13 0.0163(14) 0.0227(16) 0.0139(15) 0.0052(18) -0.0012(11) -0.0017(15)

loop_
_atom_type_symbol
_atom_type_description
_atom_type_scat_dispersion_real
_atom_type_scat_dispersion_imag
_atom_type_scat_source
C C 0.0033 0.0016 'International Tables Vol C Tables 4.2.6.8 and 6.1.1.4'
H H 0.0000 0.0000 'International Tables Vol C Tables 4.2.6.8 and 6.1.1.4'
N N 0.0061 0.0033 'International Tables Vol C Tables 4.2.6.8 and 6.1.1.4'
Co Co 0.3494 0.9721 'International Tables Vol C Tables 4.2.6.8 and 6.1.1.4'
I I -0.4742 1.8119 'International Tables Vol C Tables 4.2.6.8 and 6.1.1.4'

loop_
_geom_angle_atom_site_label_1
_geom_angle_atom_site_label_2
_geom_angle_atom_site_label_3
_geom_angle_site_symmetry_1
_geom_angle
_geom_angle_publ_flag
I2 I3 I2 2_675 179.587(17) y
N12 Co1 N13 . 93.02(9) ?
N12 Co1 N11 . 93.51(11) ?
N13 Co1 N11 . 96.22(10) ?
C11 N11 Co1 . 108.1(2) ?
C11 N11 H11E . 110.1 ?
Co1 N11 H11E . 110.1 ?
C11 N11 H11F . 110.1 ?
Co1 N11 H11F . 110.1 ?
H11E N11 H11F . 108.4 ?
C12 N12 Co1 . 108.2(2) ?
C12 N12 H12E . 110.0 ?
Co1 N12 H12E . 110.0 ?
C12 N12 H12F . 110.0 ?
Co1 N12 H12F . 110.0 ?
H12E N12 H12F . 108.4 ?
C13 N13 Co1 . 108.63(19) ?
C13 N13 H13E . 110.0 ?
Co1 N13 H13E . 110.0 ?
C13 N13 H13F . 110.0 ?
Co1 N13 H13F . 110.0 ?
H13E N13 H13F . 108.3 ?
N11 C11 H11A . 109.8 ?
N11 C11 H11B . 109.8 ?
H11A C11 H11B . 108.2 ?
N12 C12 H12A . 109.6 ?
N12 C12 H12B . 109.6 ?
H12A C12 H12B . 108.1 ?
N13 C13 H13A . 109.6 ?
N13 C13 H13B . 109.6 ?
H13A C13 H13B . 108.1 ?

loop_
_geom_bond_atom_site_label_1
_geom_bond_atom_site_label_2
_geom_bond_distance
_geom_bond_publ_flag
I2 I3 2.9322(2) y
Co1 N12 2.269(3) y
Co1 N13 2.282(3) y
Co1 N11 2.290(3) y
N11 C11 1.465(5) ?
N11 H11E 0.9000 ?
N11 H11F 0.9000 ?
N12 C12 1.489(5) ?
N12 H12E 0.9000 ?
N12 H12F 0.9000 ?
N13 C13 1.479(4) ?
N13 H13E 0.9000 ?
N13 H13F 0.9000 ?
C11 H11A 0.9700 ?
C11 H11B 0.9700 ?
C12 H12A 0.9700 ?
C12 H12B 0.9700 ?
C13 H13A 0.9700 ?
C13 H13B 0.9700 ?

loop_
_geom_hbond_atom_site_label_D
_geom_hbond_atom_site_label_H
_geom_hbond_atom_site_label_A
_geom_hbond_site_symmetry_A
_geom_hbond_distance_DH
_geom_hbond_distance_HA
_geom_hbond_distance_DA
_geom_hbond_angle_DHA
N12 H12E I1 . 0.90 2.91 3.765(3) 160
N12 H12F I1 3_575 0.90 3.00 3.817(3) 151
N13 H13E I3 . 0.90 3.15 3.874(3) 139
N13 H13F I2 7_664 0.90 3.08 3.818(3) 141
N13 H13F I1 3_575 0.90 3.10 3.815(3) 137
N11 H11E I2 13_544 0.90 3.10 3.887(3) 148
N11 H11F I2 3_565 0.90 2.92 3.735(3) 152
